data_7238799
loop_
_publ_author_name
'Agarwal, Sameer'
'Kataeva, Olga'
'Schmidt, Ulrike'
'Kn\"olker, Hans-Joachim'

_publ_section_title
;
 Silver(i)-promoted oxidative cyclisation to pyrrolo[2,1-a]isoquinolines
 and application to the synthesis of (+-)-crispine A
;
_journal_issue 4
_journal_name_full 'RSC Adv.'
_journal_page_first 1089
_journal_paper_doi 10.1039/C2RA22823H
_journal_volume 3
_journal_year 2013
_chemical_formula_sum 'C14 H15 N O2'
_chemical_formula_weight 229.27
_space_group_IT_number 2
_space_group_name_Hall '-P 1'
_space_group_name_H-M_alt 'P -1'
_symmetry_cell_setting triclinic
_symmetry_space_group_name_H-M 'P -1'
_atom_sites_solution_hydrogens geom
_atom_sites_solution_primary direct
_atom_sites_solution_secondary difmap
_audit_creation_method SHELXL-97
_cell_angle_alpha 65.370(10)
_cell_angle_beta 88.98(1)
_cell_angle_gamma 83.89(1)
_cell_formula_units_Z 2
_cell_length_a 7.082(1)
_cell_length_b 8.632(1)
_cell_length_c 10.345(1)
_cell_measurement_reflns_used 30
_cell_measurement_temperature 198(2)
_cell_measurement_theta_max 19.29
_cell_measurement_theta_min 5.15
_cell_volume 571.36(13)
_computing_cell_refinement 'Dirax/lsq (Duisenberg & Schreurs, 1989-2000)'
_computing_data_collection 'Collect (Nonius BV, 1997-2000)'
_computing_data_reduction 'EvalCCD (Duisenberg & Schreurs 1990-2000)'
_computing_molecular_graphics 'Schakal-99 (E.Keller 1999)'
_computing_publication_material 'XCIF 6.12 (Sheldrick, 1997)'
_computing_structure_refinement 'SHELXL-97 (Sheldrick, 1997)'
_computing_structure_solution 'SHELXS-97 (Sheldrick, 1990)'
_diffrn_ambient_temperature 198(2)
_diffrn_detector_area_resol_mean 9
_diffrn_measured_fraction_theta_full 0.996
_diffrn_measured_fraction_theta_max 0.996
_diffrn_measurement_device_type KappaCCD
_diffrn_measurement_method CCD
_diffrn_radiation_monochromator graphite
_diffrn_radiation_source 'fine-focus sealed tube'
_diffrn_radiation_type MoK\a
_diffrn_radiation_wavelength 0.71073
_diffrn_reflns_av_R_equivalents 0.0443
_diffrn_reflns_av_sigmaI/netI 0.0328
_diffrn_reflns_limit_h_max 8
_diffrn_reflns_limit_h_min -8
_diffrn_reflns_limit_k_max 10
_diffrn_reflns_limit_k_min -10
_diffrn_reflns_limit_l_max 12
_diffrn_reflns_limit_l_min -12
_diffrn_reflns_number 9798
_diffrn_reflns_theta_full 25.40
_diffrn_reflns_theta_max 25.40
_diffrn_reflns_theta_min 3.56
_exptl_absorpt_coefficient_mu 0.089
_exptl_absorpt_correction_T_max 0.9964
_exptl_absorpt_correction_T_min 0.9780
_exptl_absorpt_correction_type multi-scan
_exptl_absorpt_process_details 'SADABS 2.03.(Sheldrick,Bruker AXS Inc.,2002)'
_exptl_crystal_colour colorless
_exptl_crystal_density_diffrn 1.333
_exptl_crystal_density_method 'not measured'
_exptl_crystal_description plate
_exptl_crystal_F_000 244
_exptl_crystal_size_max 0.25
_exptl_crystal_size_mid 0.24
_exptl_crystal_size_min 0.04
_refine_diff_density_max 0.160
_refine_diff_density_min -0.233
_refine_diff_density_rms 0.039
_refine_ls_extinction_method none
_refine_ls_goodness_of_fit_ref 1.061
_refine_ls_hydrogen_treatment 'refined as riding atoms'
_refine_ls_matrix_type full
_refine_ls_number_parameters 156
_refine_ls_number_reflns 2103
_refine_ls_number_restraints 0
_refine_ls_restrained_S_all 1.061
_refine_ls_R_factor_all 0.0735
_refine_ls_R_factor_gt 0.0428
_refine_ls_shift/su_max 0.000
_refine_ls_shift/su_mean 0.000
_refine_ls_structure_factor_coef Fsqd
_refine_ls_weighting_details 'calc w=1/[\s^2^(Fo^2^)+(0.0468P)^2^+0.1533P] where P=(Fo^2^+2Fc^2^)/3'
_refine_ls_weighting_scheme calc
_refine_ls_wR_factor_gt 0.0925
_refine_ls_wR_factor_ref 0.1060
_reflns_number_gt 1485
_reflns_number_total 2103
_reflns_threshold_expression >2sigma(I)
_cod_data_source_file c2ra22823h.txt
_cod_data_source_block sa531
_cod_original_cell_volume 571.36(12)
_cod_original_sg_symbol_H-M P1bar
_cod_database_code 7238799

loop_
_symmetry_equiv_pos_as_xyz
'x, y, z'
'-x, -y, -z'

loop_
_atom_site_label
_atom_site_type_symbol
_atom_site_fract_x
_atom_site_fract_y
_atom_site_fract_z
_atom_site_U_iso_or_equiv
_atom_site_adp_type
_atom_site_occupancy
_atom_site_symmetry_multiplicity
_atom_site_calc_flag
_atom_site_refinement_flags
N1 N 0.2220(2) 0.61324(19) 0.83957(15) 0.0294(4) Uani 1 1 d .
C2 C 0.2034(3) 0.7042(3) 0.9211(2) 0.0357(5) Uani 1 1 d .
H2 H 0.2123 0.6575 1.0220 0.043 Uiso 1 1 calc R
C3 C 0.1698(3) 0.8739(3) 0.8317(2) 0.0379(5) Uani 1 1 d .
H3 H 0.1498 0.9663 0.8593 0.045 Uiso 1 1 calc R
C4 C 0.1700(3) 0.8878(2) 0.6905(2) 0.0324(4) Uani 1 1 d .
H4 H 0.1503 0.9909 0.6063 0.039 Uiso 1 1 calc R
C5 C 0.2039(2) 0.7242(2) 0.69783(18) 0.0256(4) Uani 1 1 d .
C6 C 0.2260(2) 0.6547(2) 0.59104(18) 0.0246(4) Uani 1 1 d .
C7 C 0.2519(2) 0.7608(2) 0.44771(18) 0.0251(4) Uani 1 1 d .
H7 H 0.2526 0.8806 0.4186 0.030 Uiso 1 1 calc R
C8 C 0.2763(2) 0.6928(2) 0.34870(18) 0.0250(4) Uani 1 1 d .
C9 C 0.2750(2) 0.5157(2) 0.39117(18) 0.0248(4) Uani 1 1 d .
C10 C 0.2477(2) 0.4117(2) 0.53247(18) 0.0257(4) Uani 1 1 d .
H10 H 0.2449 0.2921 0.5612 0.031 Uiso 1 1 calc R
C11 C 0.2241(2) 0.4791(2) 0.63321(18) 0.0248(4) Uani 1 1 d .
C12 C 0.1908(3) 0.3671(2) 0.78744(19) 0.0314(4) Uani 1 1 d .
H12A H 0.2467 0.2482 0.8101 0.038 Uiso 1 1 calc R
H12B H 0.0525 0.3655 0.8023 0.038 Uiso 1 1 calc R
C13 C 0.2773(3) 0.4295(2) 0.88774(19) 0.0327(5) Uani 1 1 d .
H13A H 0.2324 0.3672 0.9852 0.039 Uiso 1 1 calc R
H13B H 0.4174 0.4067 0.8899 0.039 Uiso 1 1 calc R
O14 O 0.3056(2) 0.78522(15) 0.20657(13) 0.0337(3) Uani 1 1 d .
C15 C 0.3308(3) 0.9610(2) 0.1626(2) 0.0361(5) Uani 1 1 d .
H15A H 0.2167 1.0207 0.1830 0.054 Uiso 1 1 calc R
H15B H 0.3527 1.0129 0.0602 0.054 Uiso 1 1 calc R
H15C H 0.4405 0.9704 0.2143 0.054 Uiso 1 1 calc R
O16 O 0.30300(19) 0.46103(15) 0.28496(13) 0.0318(3) Uani 1 1 d .
C17 C 0.3100(3) 0.2813(2) 0.3235(2) 0.0342(5) Uani 1 1 d .
H17A H 0.4027 0.2193 0.4021 0.051 Uiso 1 1 calc R
H17B H 0.3478 0.2574 0.2415 0.051 Uiso 1 1 calc R
H17C H 0.1843 0.2439 0.3533 0.051 Uiso 1 1 calc R

loop_
_atom_site_aniso_label
_atom_site_aniso_U_11
_atom_site_aniso_U_22
_atom_site_aniso_U_33
_atom_site_aniso_U_23
_atom_site_aniso_U_13
_atom_site_aniso_U_12
N1 0.0302(9) 0.0363(9) 0.0238(8) -0.0147(7) 0.0028(6) -0.0040(7)
C2 0.0366(11) 0.0521(13) 0.0293(10) -0.0263(9) 0.0068(8) -0.0122(9)
C3 0.0399(12) 0.0463(13) 0.0418(12) -0.0314(10) 0.0077(9) -0.0108(9)
C4 0.0335(11) 0.0346(11) 0.0339(10) -0.0185(8) 0.0042(8) -0.0057(8)
C5 0.0233(9) 0.0301(10) 0.0254(9) -0.0131(8) 0.0016(7) -0.0046(7)
C6 0.0207(9) 0.0288(10) 0.0252(9) -0.0126(8) -0.0002(7) -0.0012(7)
C7 0.0267(9) 0.0222(9) 0.0258(9) -0.0096(7) -0.0007(7) -0.0014(7)
C8 0.0257(9) 0.0262(9) 0.0223(9) -0.0093(7) -0.0003(7) -0.0025(7)
C9 0.0228(9) 0.0298(10) 0.0258(9) -0.0160(8) -0.0007(7) -0.0013(7)
C10 0.0257(9) 0.0223(9) 0.0294(10) -0.0111(8) -0.0015(7) -0.0024(7)
C11 0.0222(9) 0.0278(10) 0.0232(9) -0.0093(7) -0.0005(7) -0.0030(7)
C12 0.0352(11) 0.0297(10) 0.0270(10) -0.0097(8) 0.0023(8) -0.0033(8)
C13 0.0365(11) 0.0342(11) 0.0226(9) -0.0077(8) 0.0000(8) -0.0014(8)
O14 0.0520(9) 0.0279(7) 0.0216(7) -0.0103(5) 0.0041(6) -0.0068(6)
C15 0.0475(12) 0.0277(10) 0.0294(10) -0.0077(8) 0.0085(8) -0.0076(8)
O16 0.0437(8) 0.0289(7) 0.0282(7) -0.0170(6) 0.0027(6) -0.0060(6)
C17 0.0399(11) 0.0311(11) 0.0390(11) -0.0215(9) 0.0016(9) -0.0059(9)

loop_
_atom_type_symbol
_atom_type_description
_atom_type_scat_dispersion_real
_atom_type_scat_dispersion_imag
_atom_type_scat_source
C C 0.0033 0.0016 'International Tables Vol C Tables 4.2.6.8 and 6.1.1.4'
H H 0.0000 0.0000 'International Tables Vol C Tables 4.2.6.8 and 6.1.1.4'
N N 0.0061 0.0033 'International Tables Vol C Tables 4.2.6.8 and 6.1.1.4'
O O 0.0106 0.0060 'International Tables Vol C Tables 4.2.6.8 and 6.1.1.4'

loop_
_geom_angle_atom_site_label_1
_geom_angle_atom_site_label_2
_geom_angle_atom_site_label_3
_geom_angle
C2 N1 C5 109.65(15)
C2 N1 C13 127.32(16)
C5 N1 C13 122.58(15)
C3 C2 N1 107.83(16)
C2 C3 C4 107.87(17)
C5 C4 C3 107.33(17)
N1 C5 C4 107.31(16)
N1 C5 C6 118.95(15)
C4 C5 C6 133.72(17)
C11 C6 C7 119.56(16)
C11 C6 C5 119.18(15)
C7 C6 C5 121.26(16)
C8 C7 C6 120.57(16)
O14 C8 C7 125.01(16)
O14 C8 C9 115.05(15)
C7 C8 C9 119.93(16)
O16 C9 C10 125.43(16)
O16 C9 C8 115.25(15)
C10 C9 C8 119.31(16)
C9 C10 C11 121.12(16)
C10 C11 C6 119.51(15)
C10 C11 C12 121.54(16)
C6 C11 C12 118.93(16)
C11 C12 C13 112.20(16)
N1 C13 C12 109.53(15)
C8 O14 C15 116.71(14)
C9 O16 C17 117.46(14)

loop_
_geom_bond_atom_site_label_1
_geom_bond_atom_site_label_2
_geom_bond_distance
N1 C2 1.368(2)
N1 C5 1.376(2)
N1 C13 1.460(2)
C2 C3 1.365(3)
C3 C4 1.414(3)
C4 C5 1.377(3)
C5 C6 1.460(2)
C6 C11 1.393(2)
C6 C7 1.402(2)
C7 C8 1.377(2)
C8 O14 1.374(2)
C8 C9 1.405(3)
C9 O16 1.369(2)
C9 C10 1.383(2)
C10 C11 1.390(2)
C11 C12 1.512(2)
C12 C13 1.517(3)
O14 C15 1.421(2)
O16 C17 1.427(2)

loop_
_geom_torsion_atom_site_label_1
_geom_torsion_atom_site_label_2
_geom_torsion_atom_site_label_3
_geom_torsion_atom_site_label_4
_geom_torsion
C5 N1 C2 C3 1.1(2)
C13 N1 C2 C3 173.51(18)
N1 C2 C3 C4 -0.7(2)
C2 C3 C4 C5 0.1(2)
C2 N1 C5 C4 -1.0(2)
C13 N1 C5 C4 -173.89(16)
C2 N1 C5 C6 177.77(15)
C13 N1 C5 C6 4.9(3)
C3 C4 C5 N1 0.6(2)
C3 C4 C5 C6 -177.97(19)
N1 C5 C6 C11 13.6(2)
C4 C5 C6 C11 -167.98(19)
N1 C5 C6 C7 -165.39(16)
C4 C5 C6 C7 13.0(3)
C11 C6 C7 C8 -0.3(3)
C5 C6 C7 C8 178.72(16)
C6 C7 C8 O14 -178.91(16)
C6 C7 C8 C9 0.1(3)
O14 C8 C9 O16 -0.1(2)
C7 C8 C9 O16 -179.14(16)
O14 C8 C9 C10 179.59(16)
C7 C8 C9 C10 0.5(3)
O16 C9 C10 C11 178.70(15)
C8 C9 C10 C11 -0.9(3)
C9 C10 C11 C6 0.7(3)
C9 C10 C11 C12 178.95(16)
C7 C6 C11 C10 -0.1(2)
C5 C6 C11 C10 -179.14(16)
C7 C6 C11 C12 -178.39(16)
C5 C6 C11 C12 2.6(2)
C10 C11 C12 C13 147.24(17)
C6 C11 C12 C13 -34.5(2)
C2 N1 C13 C12 152.26(18)
C5 N1 C13 C12 -36.2(2)
C11 C12 C13 N1 48.8(2)
C7 C8 O14 C15 6.4(3)
C9 C8 O14 C15 -172.60(16)
C10 C9 O16 C17 -1.9(3)
C8 C9 O16 C17 177.75(15)
